data_2006905
loop_
_publ_author_name
'Mukherjee, Shubhasish'
'Parmar, Virinder S'
'Errington, William'

_publ_section_title
;
 3-Acetoxy-6-hydroxy-2,4-dimethoxyacetophenone
;
_journal_issue 1
_journal_name_full 'Acta Crystallographica Section C'
_journal_page_first 123
_journal_page_last 125
_journal_paper_doi 10.1107/S0108270197012894
_journal_volume 54
_journal_year 1998
_chemical_formula_sum 'C12 H14 O6'
_chemical_formula_weight 254.23
_chemical_name_systematic
;
 3-Acetoxy-6-hydroxy-2,4-dimethoxyacetophenone
;
_space_group_IT_number 61
_symmetry_cell_setting orthorhombic
_symmetry_space_group_name_Hall '-P 2ac 2ab'
_symmetry_space_group_name_H-M 'P b c a'
_audit_creation_method SHELXL-97
_cell_angle_alpha 90.00
_cell_angle_beta 90.00
_cell_angle_gamma 90.00
_cell_formula_units_Z 8
_cell_length_a 15.9349(6)
_cell_length_b 8.0535(3)
_cell_length_c 18.6618(9)
_cell_measurement_reflns_used 7813
_cell_measurement_temperature 180(2)
_cell_measurement_theta_max 28.67
_cell_measurement_theta_min 2.18
_cell_volume 2394.90(17)
_computing_cell_refinement 'SAINT (Siemens, 1995)'
_computing_data_collection 'SMART (Siemens, 1995)'
_computing_data_reduction SAINT
_computing_molecular_graphics SHELXTL/PC
_computing_publication_material SHELXTL/PC
_computing_structure_refinement 'SHELXL97 (Sheldrick, 1997)'
_computing_structure_solution 'SHELXTL/PC (Sheldrick, 1994)'
_diffrn_ambient_temperature 180(2)
_diffrn_detector_area_resol_mean 8.192
_diffrn_measured_fraction_theta_full 0.838
_diffrn_measured_fraction_theta_max 0.838
_diffrn_measurement_device_type 'Siemens SMART CCD diffractometer'
_diffrn_measurement_method '\w scans'
_diffrn_radiation_monochromator graphite
_diffrn_radiation_source 'normal-focus sealed tube'
_diffrn_radiation_type MoK\a
_diffrn_radiation_wavelength 0.71073
_diffrn_reflns_av_R_equivalents 0.0645
_diffrn_reflns_av_sigmaI/netI 0.0544
_diffrn_reflns_limit_h_max 16
_diffrn_reflns_limit_h_min -21
_diffrn_reflns_limit_k_max 9
_diffrn_reflns_limit_k_min -10
_diffrn_reflns_limit_l_max 15
_diffrn_reflns_limit_l_min -24
_diffrn_reflns_number 13508
_diffrn_reflns_theta_full 28.67
_diffrn_reflns_theta_max 28.67
_diffrn_reflns_theta_min 2.18
_diffrn_standards_decay_% nil
_exptl_absorpt_coefficient_mu 0.114
_exptl_absorpt_correction_type none
_exptl_crystal_colour colourless
_exptl_crystal_density_diffrn 1.410
_exptl_crystal_density_method 'not measured'
_exptl_crystal_description block
_exptl_crystal_F_000 1072
_exptl_crystal_size_max 0.50
_exptl_crystal_size_mid 0.40
_exptl_crystal_size_min 0.40
_refine_diff_density_max 0.195
_refine_diff_density_min -0.259
_refine_ls_extinction_method none
_refine_ls_goodness_of_fit_ref 0.885
_refine_ls_hydrogen_treatment mixed
_refine_ls_matrix_type full
_refine_ls_number_parameters 171
_refine_ls_number_reflns 2913
_refine_ls_number_restraints 0
_refine_ls_restrained_S_all 0.885
_refine_ls_R_factor_all 0.0693
_refine_ls_R_factor_gt 0.0421
_refine_ls_shift/su_max 0.001
_refine_ls_shift/su_mean 0.000
_refine_ls_structure_factor_coef Fsqd
_refine_ls_weighting_details 'w = 1/[\s^2^(Fo^2^)+(0.0553P)^2^] where P=(Fo^2^+2Fc^2^)/3'
_refine_ls_weighting_scheme calc
_refine_ls_wR_factor_ref 0.1045
_reflns_number_gt 1803
_reflns_number_total 2913
_reflns_threshold_expression I>2sigma(I)
_cod_data_source_file bm1189.cif
_cod_data_source_block sm2
_cod_depositor_comments
;
The following automatic conversions were performed:

'_refine_ls_weighting_scheme' value 'calc w =
1/[\s^2^(Fo^2^)+(0.0553P)^2^] where P=(Fo^2^+2Fc^2^)/3' was changed
to 'calc'. New tag '_refine_ls_weighting_details' was created. The
value of the new tag was set to 'w = 1/[\s^2^(Fo^2^)+(0.0553P)^2^]
where P=(Fo^2^+2Fc^2^)/3'.

Automatic conversion script
Id: cif_fix_values 3143 2015-03-26 13:38:13Z robertas 
;
_cod_original_cell_volume 2394.90(10)
_cod_database_code 2006905
_cod_database_fobs_code 2006905

loop_
_symmetry_equiv_pos_as_xyz
'x, y, z'
'-x+1/2, -y, z+1/2'
'-x, y+1/2, -z+1/2'
'x+1/2, -y+1/2, -z'
'-x, -y, -z'
'x-1/2, y, -z-1/2'
'x, -y-1/2, z-1/2'
'-x-1/2, y-1/2, z'

loop_
_atom_site_label
_atom_site_fract_x
_atom_site_fract_y
_atom_site_fract_z
_atom_site_U_iso_or_equiv
_atom_site_adp_type
_atom_site_calc_flag
_atom_site_refinement_flags
_atom_site_occupancy
_atom_site_disorder_assembly
_atom_site_disorder_group
_atom_site_type_symbol
O1 .21450(7) .27114(14) .08347(6) .0471(3) Uani d . 1 . . O
O2 .01660(6) .18320(12) .22162(5) .0334(3) Uani d . 1 . . O
O3 .02001(6) .30607(11) .35934(5) .0307(3) Uani d . 1 . . O
O4 .06700(7) .06016(15) .39866(6) .0519(3) Uani d . 1 . . O
O5 .15719(7) .45172(13) .40927(5) .0389(3) Uani d . 1 . . O
O6 .29019(7) .41327(14) .18221(6) .0401(3) Uani d . 1 . . O
C1 .15158(9) .29999(16) .19614(7) .0275(3) Uani d . 1 . . C
C2 .08447(9) .27199(16) .24435(7) .0267(3) Uani d . 1 . . C
C3 .08947(8) .32475(16) .31401(7) .0272(3) Uani d . 1 . . C
C4 .16052(9) .40612(17) .33970(7) .0286(3) Uani d . 1 . . C
C5 .22777(9) .43440(17) .29437(8) .0310(3) Uani d . 1 . . C
H5 .2766 .4894 .3114 .037 Uiso calc R 1 . . H
C6 .22286(9) .38159(17) .22403(8) .0295(3) Uani d . 1 . . C
C7 .15129(10) .24810(18) .12061(8) .0337(4) Uani d . 1 . . C
C8 .07691(11) .1718(2) .08490(9) .0437(4) Uani d . 1 . . C
H8A .0899 .1506 .0344 .065 Uiso calc R 1 . . H
H8B .0291 .2479 .0881 .065 Uiso calc R 1 . . H
H8C .0629 .0670 .1087 .065 Uiso calc R 1 . . H
C9 -.06426(9) .2618(2) .22573(9) .0420(4) Uani d . 1 . . C
H9A -.0996 .2020 .2601 .063 Uiso calc R 1 . . H
H9B -.0909 .2599 .1784 .063 Uiso calc R 1 . . H
H9C -.0574 .3771 .2415 .063 Uiso calc R 1 . . H
C10 .01423(10) .16526(19) .39867(8) .0327(3) Uani d . 1 . . C
C11 -.06661(10) .1634(2) .43894(9) .0447(4) Uani d . 1 . . C
H11A -.1131 .1462 .4054 .067 Uiso calc R 1 . . H
H11B -.0740 .2697 .4637 .067 Uiso calc R 1 . . H
H11C -.0658 .0731 .4741 .067 Uiso calc R 1 . . H
C12 .22985(11) .5317(2) .43907(9) .0526(5) Uani d . 1 . . C
H12A .2785 .4581 .4345 .079 Uiso calc R 1 . . H
H12B .2199 .5560 .4898 .079 Uiso calc R 1 . . H
H12C .2407 .6354 .4132 .079 Uiso calc R 1 . . H
H6 .2770(14) .374(3) .1376(12) .089(8) Uiso d . 1 . . H

loop_
_atom_site_aniso_label
_atom_site_aniso_U_11
_atom_site_aniso_U_22
_atom_site_aniso_U_33
_atom_site_aniso_U_12
_atom_site_aniso_U_13
_atom_site_aniso_U_23
O1 .0465(8) .0563(7) .0385(6) -.0051(6) .0145(5) .0015(5)
O2 .0243(6) .0314(6) .0444(6) -.0032(4) .0008(4) -.0054(4)
O3 .0268(6) .0299(5) .0352(6) .0004(4) .0072(4) .0038(4)
O4 .0427(8) .0495(7) .0636(8) .0127(6) .0125(6) .0233(6)
O5 .0368(6) .0464(6) .0336(6) -.0079(5) -.0015(4) -.0048(5)
O6 .0277(6) .0486(7) .0440(7) -.0050(5) .0096(5) .0057(5)
C1 .0273(8) .0228(7) .0323(8) .0016(6) .0026(6) .0041(6)
C2 .0229(8) .0217(7) .0353(8) .0003(5) .0005(6) .0028(6)
C3 .0237(8) .0253(7) .0327(8) .0016(6) .0066(6) .0047(6)
C4 .0282(8) .0266(8) .0311(8) .0014(6) -.0013(6) .0019(6)
C5 .0235(8) .0284(7) .0412(9) -.0016(6) -.0010(6) .0027(6)
C6 .0241(8) .0272(7) .0371(8) .0021(6) .0053(6) .0068(6)
C7 .0379(9) .0280(7) .0352(8) .0051(6) .0051(7) .0053(6)
C8 .0469(11) .0497(10) .0344(9) -.0010(8) .0005(7) -.0060(7)
C9 .0266(9) .0456(10) .0538(10) -.0008(7) -.0039(7) -.0055(8)
C10 .0312(9) .0360(9) .0308(8) -.0018(7) -.0008(6) .0050(6)
C11 .0350(10) .0521(10) .0469(10) -.0020(8) .0076(7) .0145(8)
C12 .0501(11) .0620(12) .0455(10) -.0187(9) -.0054(8) -.0097(8)

loop_
_atom_type_symbol
_atom_type_description
_atom_type_scat_dispersion_real
_atom_type_scat_dispersion_imag
_atom_type_scat_source
C C 0.0033 0.0016 'International Tables Vol C Tables 4.2.6.8 and 6.1.1.4'
H H 0.0000 0.0000 'International Tables Vol C Tables 4.2.6.8 and 6.1.1.4'
O O 0.0106 0.0060 'International Tables Vol C Tables 4.2.6.8 and 6.1.1.4'

loop_
_geom_angle_atom_site_label_1
_geom_angle_atom_site_label_2
_geom_angle_atom_site_label_3
_geom_angle
C2 O2 C9 117.59(11)
C10 O3 C3 118.09(11)
C4 O5 C12 117.54(12)
C6 C1 C2 116.60(12)
C6 C1 C7 119.23(12)
C2 C1 C7 124.17(13)
O2 C2 C3 120.25(12)
O2 C2 C1 119.00(12)
C3 C2 C1 120.65(13)
C2 C3 C4 121.31(12)
C2 C3 O3 119.58(12)
C4 C3 O3 118.99(12)
O5 C4 C5 124.98(13)
O5 C4 C3 115.27(12)
C5 C4 C3 119.75(13)
C6 C5 C4 119.08(13)
O6 C6 C5 116.47(13)
O6 C6 C1 120.92(13)
C5 C6 C1 122.61(12)
O1 C7 C1 119.48(14)
O1 C7 C8 117.30(14)
C1 C7 C8 123.21(13)
O4 C10 O3 123.10(13)
O4 C10 C11 126.99(14)
O3 C10 C11 109.90(13)

loop_
_geom_bond_atom_site_label_1
_geom_bond_atom_site_label_2
_geom_bond_site_symmetry_2
_geom_bond_distance
_geom_bond_publ_flag
O1 C7 . 1.2367(18) y
O2 C2 . 1.3641(16) y
O2 C9 . 1.4376(18) y
O3 C10 . 1.3540(17) y
O3 C3 . 1.4010(16) y
O4 C10 . 1.1931(17) y
O5 C4 . 1.3503(16) y
O5 C12 . 1.4368(19) y
O6 C6 . 1.3510(17) y
C1 C6 . 1.412(2) ?
C1 C2 . 1.4156(19) ?
C1 C7 . 1.470(2) ?
C2 C3 . 1.3700(19) ?
C3 C4 . 1.3933(19) ?
C4 C5 . 1.384(2) ?
C5 C6 . 1.382(2) ?
C7 C8 . 1.492(2) ?
C10 C11 . 1.491(2) ?

loop_
_geom_torsion_atom_site_label_1
_geom_torsion_atom_site_label_2
_geom_torsion_atom_site_label_3
_geom_torsion_atom_site_label_4
_geom_torsion
_geom_torsion_publ_flag
C9 O2 C2 C3 61.24(17) y
C9 O2 C2 C1 -122.49(14) ?
C6 C1 C2 O2 -175.35(12) ?
C7 C1 C2 O2 4.0(2) ?
C6 C1 C2 C3 0.91(19) ?
C7 C1 C2 C3 -179.79(13) ?
O2 C2 C3 C4 175.75(12) ?
C1 C2 C3 C4 -0.5(2) ?
O2 C2 C3 O3 -8.26(19) ?
C1 C2 C3 O3 175.53(12) ?
C10 O3 C3 C2 91.36(15) ?
C10 O3 C3 C4 -92.56(15) ?
C12 O5 C4 C5 -1.8(2) ?
C12 O5 C4 C3 178.17(14) y
C2 C3 C4 O5 179.88(12) ?
O3 C3 C4 O5 3.87(18) ?
C2 C3 C4 C5 -0.2(2) ?
O3 C3 C4 C5 -176.16(12) ?
O5 C4 C5 C6 -179.78(13) ?
C3 C4 C5 C6 0.3(2) ?
C4 C5 C6 O6 179.69(12) ?
C4 C5 C6 C1 0.2(2) ?
C2 C1 C6 O6 179.76(12) ?
C7 C1 C6 O6 0.4(2) y
C2 C1 C6 C5 -0.81(19) ?
C7 C1 C6 C5 179.85(13) ?
C6 C1 C7 O1 2.7(2) ?
C2 C1 C7 O1 -176.62(13) y
C6 C1 C7 C8 -175.62(14) ?
C2 C1 C7 C8 5.1(2) ?
C3 O3 C10 O4 3.1(2) ?
C3 O3 C10 C11 -175.81(12) ?

loop_
_cod_related_entry_id
_cod_related_entry_database
_cod_related_entry_code
1 ChemSpider 21137310
